data_7101720
loop_
_publ_author_name
'Tandon, Santokh S'
'Bunge, Scott D'
'Thompson, Laurence K'

_publ_section_title
;
 A tetradecanuclear copper dimeric macrocyclic complex with a
 body-centred heptanuclear core-structure and magnetism.
;
_journal_issue 8
_journal_name_full 'Chemical communications (Cambridge, England)'
_journal_page_first 798
_journal_page_last 800
_journal_paper_doi 10.1039/b612795a
_journal_year 2007
_chemical_formula_sum 'C78 H120 Cu14 N30 O51'
_chemical_formula_weight 3183.60
_chemical_name_common '(Cu7(M)(m3-OH)2(m-OCH3)(HOCH3)2(H2O)(NO3)(N3)2)2(NO3)4 9H2O'
_chemical_name_systematic
;
?
;
_space_group_IT_number 2
_symmetry_cell_setting triclinic
_symmetry_space_group_name_Hall '-P 1'
_symmetry_space_group_name_H-M 'P -1'
_atom_sites_solution_hydrogens geom
_atom_sites_solution_primary direct
_atom_sites_solution_secondary difmap
_audit_creation_method SHELXL-97
_cell_angle_alpha 116.174(2)
_cell_angle_beta 108.739(2)
_cell_angle_gamma 98.205(2)
_cell_formula_units_Z 1
_cell_length_a 14.0485(12)
_cell_length_b 15.7647(14)
_cell_length_c 15.772(2)
_cell_measurement_reflns_used 6204
_cell_measurement_temperature 100(2)
_cell_measurement_theta_max 28.26
_cell_measurement_theta_min 2.48
_cell_volume 2797.4(5)
_computing_cell_refinement 'Bruker SMART'
_computing_data_collection 'Bruker SMART'
_computing_data_reduction 'Bruker SAINT'
_computing_molecular_graphics 'Bruker SHELXTL'
_computing_publication_material 'Bruker SHELXTL'
_computing_structure_refinement 'SHELXL-97 (Sheldrick, 1997)'
_computing_structure_solution 'SHELXS-97 (Sheldrick, 1990)'
_diffrn_ambient_temperature 100(2)
_diffrn_measured_fraction_theta_full 0.996
_diffrn_measured_fraction_theta_max 0.996
_diffrn_measurement_device_type 'CCD area detector'
_diffrn_measurement_method 'phi and omega scans'
_diffrn_radiation_monochromator graphite
_diffrn_radiation_source 'fine-focus sealed tube'
_diffrn_radiation_type MoK\a
_diffrn_radiation_wavelength 0.71073
_diffrn_reflns_av_R_equivalents 0.1568
_diffrn_reflns_av_sigmaI/netI 0.1540
_diffrn_reflns_limit_h_max 16
_diffrn_reflns_limit_h_min -16
_diffrn_reflns_limit_k_max 18
_diffrn_reflns_limit_k_min -18
_diffrn_reflns_limit_l_max 18
_diffrn_reflns_limit_l_min -18
_diffrn_reflns_number 22204
_diffrn_reflns_theta_full 25.05
_diffrn_reflns_theta_max 25.05
_diffrn_reflns_theta_min 1.53
_exptl_absorpt_coefficient_mu 2.707
_exptl_absorpt_correction_T_max 0.6869
_exptl_absorpt_correction_T_min 0.5509
_exptl_absorpt_correction_type multi-scan
_exptl_absorpt_process_details SADABS
_exptl_crystal_colour green
_exptl_crystal_density_diffrn 1.890
_exptl_crystal_density_meas ?
_exptl_crystal_density_method .
_exptl_crystal_description irregular
_exptl_crystal_F_000 1612
_exptl_crystal_size_max 0.25
_exptl_crystal_size_mid 0.17
_exptl_crystal_size_min 0.15
_refine_diff_density_max 1.360
_refine_diff_density_min -0.952
_refine_diff_density_rms 0.143
_refine_ls_extinction_method none
_refine_ls_goodness_of_fit_ref 0.744
_refine_ls_hydrogen_treatment constr
_refine_ls_matrix_type full
_refine_ls_number_parameters 669
_refine_ls_number_reflns 9877
_refine_ls_number_restraints 0
_refine_ls_restrained_S_all 0.744
_refine_ls_R_factor_all 0.0746
_refine_ls_R_factor_gt 0.0536
_refine_ls_shift/su_max 0.001
_refine_ls_shift/su_mean 0.000
_refine_ls_structure_factor_coef Fsqd
_refine_ls_weighting_details 'calc w=1/[\s^2^(Fo^2^)+(0.1000P)^2^+0.9691P] where P=(Fo^2^+2Fc^2^)/3'
_refine_ls_weighting_scheme calc
_refine_ls_wR_factor_gt 0.1428
_refine_ls_wR_factor_ref 0.1581
_reflns_number_gt 6596
_reflns_number_total 9877
_reflns_threshold_expression >2sigma(I)
_cod_data_source_file b612795a.txt
_cod_data_source_block st004_tri2
_cod_depositor_comments
;
The following automatic conversions were performed:
'_symmetry_cell_setting' value 'Triclinic' changed to 'triclinic'
according to '/home/saulius/struct/CIF-dictionaries/cif_core.dic'
dictionary named 'cif_core.dic' version 2.4.1 from
2010-06-29.

'_exptl_absorpt_correction_type' value 'MULTI-SCAN' changed
to 'multi-scan' according to
'/home/saulius/struct/CIF-dictionaries/cif_core.dic' dictionary named
'cif_core.dic' version 2.4.1 from 2010-06-29.

Automatic conversion script
Id: cif_fix_enum 1527 2010-12-29 10:47:43Z saulius 
;
_cod_original_sg_symbol_H-M P-1
_cod_database_code 7101720

loop_
_symmetry_equiv_pos_as_xyz
'x, y, z'
'-x, -y, -z'

loop_
_atom_site_label
_atom_site_type_symbol
_atom_site_fract_x
_atom_site_fract_y
_atom_site_fract_z
_atom_site_U_iso_or_equiv
_atom_site_adp_type
_atom_site_occupancy
_atom_site_symmetry_multiplicity
_atom_site_calc_flag
_atom_site_refinement_flags
_atom_site_disorder_assembly
_atom_site_disorder_group
Cu1 Cu 0.96909(5) 0.52447(5) 0.15645(5) 0.01810(18) Uani 1 1 d . A 1
Cu2 Cu 0.72174(5) 0.44922(5) 0.08484(5) 0.01965(18) Uani 1 1 d . A 1
Cu3 Cu 0.83437(5) 0.67230(5) 0.19760(5) 0.02045(18) Uani 1 1 d . A 1
Cu4 Cu 1.08819(5) 0.36792(5) 0.18343(6) 0.02188(19) Uani 1 1 d . . 1
Cu5 Cu 1.10269(5) 0.76906(5) 0.34169(6) 0.02310(19) Uani 1 1 d . A 1
Cu6 Cu 0.85012(5) 0.29129(5) 0.09958(5) 0.02033(18) Uani 1 1 d . A 1
Cu7 Cu 1.22789(5) 0.62849(5) 0.32578(6) 0.02396(19) Uani 1 1 d . A 1
N1 N 1.3754(4) 0.6457(4) 0.3571(4) 0.0283(12) Uani 1 1 d . A 1
N2 N 1.1446(4) 0.9036(4) 0.3716(4) 0.0269(12) Uani 1 1 d . A 1
N4 N 0.9908(4) 0.6331(4) 0.1284(4) 0.0269(11) Uani 1 1 d . A 1
N5 N 0.9497(4) 0.6296(4) 0.0472(4) 0.0253(12) Uani 1 1 d . A 1
N6 N 0.8600(4) 0.4152(4) 0.0177(4) 0.0246(11) Uani 1 1 d . A 1
N7 N 0.8227(4) 0.4107(4) -0.0636(4) 0.0244(11) Uani 1 1 d . A 1
N8 N 0.7808(4) 0.4021(4) -0.1457(4) 0.0374(13) Uani 1 1 d . A 1
N9 N 1.1904(4) 0.2991(4) 0.1773(4) 0.0246(11) Uani 1 1 d . A 1
N10 N 0.7511(4) 0.1597(3) -0.0075(4) 0.0241(11) Uani 1 1 d . A 1
N11 N 0.6026(3) 0.3613(3) -0.0478(4) 0.0215(11) Uani 1 1 d . A 1
N12 N 0.8234(3) 0.7635(3) 0.1478(4) 0.0236(11) Uani 1 1 d . A 1
N13 N 0.9127(4) 0.6327(4) -0.0276(4) 0.0327(13) Uani 1 1 d . . 1
O1 O 1.2461(3) 0.7651(3) 0.3599(3) 0.0251(9) Uani 1 1 d . A 1
O2 O 1.2086(3) 0.4899(3) 0.2785(3) 0.0263(9) Uani 1 1 d . A 1
O3 O 0.9703(3) 0.2441(3) 0.0898(3) 0.0235(9) Uani 1 1 d . A 1
O4 O 0.9709(3) 0.4215(3) 0.1955(3) 0.0208(9) Uani 1 1 d . A 1
O5 O 1.0803(3) 0.6252(3) 0.3018(3) 0.0201(8) Uani 1 1 d . A 1
O6 O 0.8748(3) 0.2709(3) 0.2417(3) 0.0300(10) Uani 1 1 d . A 1
O7 O 1.1374(3) 0.8007(4) 0.5082(4) 0.0406(12) Uani 1 1 d . A 1
O8 O 0.7247(3) 0.3330(3) 0.0977(3) 0.0219(9) Uani 1 1 d . A 1
O9 O 0.9611(3) 0.7793(3) 0.3193(3) 0.0244(9) Uani 1 1 d . A 1
O10 O 0.8363(3) 0.5585(3) 0.2168(3) 0.0225(9) Uani 1 1 d . A 1
O11 O 0.7143(3) 0.5640(3) 0.0673(3) 0.0213(9) Uani 1 1 d . A 1
O12 O 1.2539(6) 0.6786(8) 0.4991(5) 0.142(4) Uani 1 1 d . A 1
O13 O 0.7165(4) 0.7269(4) 0.2743(4) 0.0521(14) Uani 1 1 d . A 1
O15 O 0.7624(5) 0.8657(5) 0.4182(6) 0.117(3) Uani 1 1 d . A 1
C1 C 1.4419(5) 0.7167(5) 0.3651(5) 0.0319(15) Uani 1 1 d . A 1
H1 H 1.5109 0.7128 0.3736 0.038 Uiso 1 1 calc R A 1
C2 C 1.4196(5) 0.8017(5) 0.3623(5) 0.0298(14) Uani 1 1 d . A 1
C3 C 1.4988(5) 0.8682(5) 0.3633(5) 0.0354(16) Uani 1 1 d . A 1
H3 H 1.5624 0.8535 0.3650 0.043 Uiso 1 1 calc R A 1
C4 C 1.4892(5) 0.9548(5) 0.3620(5) 0.0382(17) Uani 1 1 d . A 1
C5 C 1.3983(5) 0.9754(5) 0.3631(5) 0.0331(15) Uani 1 1 d . A 1
H5 H 1.3914 1.0350 0.3642 0.040 Uiso 1 1 calc R A 1
C6 C 1.3153(5) 0.9153(5) 0.3626(5) 0.0322(15) Uani 1 1 d . A 1
C7 C 1.3247(4) 0.8264(5) 0.3611(5) 0.0279(14) Uani 1 1 d . A 1
C8 C 1.5752(5) 1.0207(6) 0.3597(6) 0.050(2) Uani 1 1 d . A 1
H8A H 1.5541 1.0071 0.2881 0.075 Uiso 1 1 calc R A 1
H8B H 1.6417 1.0069 0.3827 0.075 Uiso 1 1 calc R A 1
H8C H 1.5860 1.0912 0.4067 0.075 Uiso 1 1 calc R A 1
C9 C 1.2277(5) 0.9517(5) 0.3740(5) 0.0330(15) Uani 1 1 d . A 1
H9 H 1.2330 1.0165 0.3841 0.040 Uiso 1 1 calc R A 1
C10 C 1.3995(5) 0.5565(5) 0.3547(5) 0.0341(16) Uani 1 1 d . A 1
H10A H 1.4118 0.5597 0.4216 0.041 Uiso 1 1 calc R A 1
H10B H 1.4634 0.5510 0.3417 0.041 Uiso 1 1 calc R A 1
C11 C 1.3009(4) 0.4689(5) 0.2650(5) 0.0276(14) Uani 1 1 d . A 1
H11 H 1.2963 0.4619 0.1975 0.033 Uiso 1 1 calc R A 1
C12 C 1.2975(4) 0.3691(5) 0.2588(5) 0.0322(15) Uani 1 1 d . A 1
H12A H 1.3532 0.3457 0.2393 0.039 Uiso 1 1 calc R A 1
H12B H 1.3086 0.3755 0.3269 0.039 Uiso 1 1 calc R A 1
C13 C 1.1729(5) 0.2113(5) 0.1058(5) 0.0256(14) Uani 1 1 d . A 1
H13 H 1.2320 0.1884 0.1075 0.031 Uiso 1 1 calc R A 1
C14 C 1.0684(4) 0.1428(4) 0.0210(5) 0.0230(13) Uani 1 1 d . A 1
C15 C 0.9703(4) 0.1591(4) 0.0141(4) 0.0184(12) Uani 1 1 d . A 1
C16 C 0.8745(5) 0.0847(4) -0.0671(5) 0.0245(13) Uani 1 1 d . A 1
C17 C 0.8759(5) -0.0028(5) -0.1464(5) 0.0298(14) Uani 1 1 d . A 1
H17 H 0.8102 -0.0519 -0.2027 0.036 Uiso 1 1 calc R A 1
C18 C 0.9714(5) -0.0197(4) -0.1446(5) 0.0300(14) Uani 1 1 d . A 1
C19 C 1.0647(5) 0.0523(4) -0.0589(5) 0.0250(13) Uani 1 1 d . A 1
H19 H 1.1300 0.0399 -0.0538 0.030 Uiso 1 1 calc R A 1
C20 C 0.9729(5) -0.1141(4) -0.2307(5) 0.0339(15) Uani 1 1 d . A 1
H20A H 0.9254 -0.1731 -0.2409 0.051 Uiso 1 1 calc R A 1
H20B H 1.0457 -0.1164 -0.2108 0.051 Uiso 1 1 calc R A 1
H20C H 0.9486 -0.1136 -0.2961 0.051 Uiso 1 1 calc R A 1
C21 C 0.7693(4) 0.0858(4) -0.0717(5) 0.0236(13) Uani 1 1 d . A 1
H21 H 0.7098 0.0277 -0.1262 0.028 Uiso 1 1 calc R A 1
C22 C 0.6463(4) 0.1508(4) -0.0064(5) 0.0269(14) Uani 1 1 d . A 1
H22A H 0.6441 0.1347 0.0471 0.032 Uiso 1 1 calc R A 1
H22B H 0.5901 0.0961 -0.0756 0.032 Uiso 1 1 calc R A 1
C23 C 0.6270(4) 0.2498(4) 0.0188(5) 0.0271(14) Uani 1 1 d . A 1
H23 H 0.5713 0.2544 0.0456 0.033 Uiso 1 1 calc R A 1
C24 C 0.5891(5) 0.2553(4) -0.0795(5) 0.0297(15) Uani 1 1 d . A 1
H24A H 0.6313 0.2302 -0.1188 0.036 Uiso 1 1 calc R A 1
H24B H 0.5131 0.2133 -0.1253 0.036 Uiso 1 1 calc R A 1
C25 C 0.5385(4) 0.3848(5) -0.1076(5) 0.0247(13) Uani 1 1 d . A 1
H25 H 0.4769 0.3321 -0.1669 0.030 Uiso 1 1 calc R A 1
C26 C 0.5529(4) 0.4843(4) -0.0916(4) 0.0208(12) Uani 1 1 d . A 1
C27 C 0.4773(4) 0.4931(4) -0.1677(5) 0.0243(13) Uani 1 1 d . A 1
H27 H 0.4160 0.4361 -0.2207 0.029 Uiso 1 1 calc R A 1
C28 C 0.4874(4) 0.5809(5) -0.1695(5) 0.0245(13) Uani 1 1 d . A 1
C29 C 0.5762(4) 0.6643(4) -0.0872(5) 0.0257(14) Uani 1 1 d . A 1
H29 H 0.5849 0.7259 -0.0857 0.031 Uiso 1 1 calc R A 1
C30 C 0.6537(4) 0.6613(4) -0.0057(5) 0.0244(13) Uani 1 1 d . A 1
C31 C 0.6426(4) 0.5698(4) -0.0080(4) 0.0193(12) Uani 1 1 d . A 1
C32 C 0.4085(5) 0.5881(5) -0.2543(5) 0.0327(15) Uani 1 1 d . A 1
H32A H 0.3758 0.5225 -0.3195 0.049 Uiso 1 1 calc R A 1
H32B H 0.4451 0.6376 -0.2651 0.049 Uiso 1 1 calc R A 1
H32C H 0.3531 0.6088 -0.2338 0.049 Uiso 1 1 calc R A 1
C33 C 0.7453(4) 0.7521(4) 0.0691(5) 0.0250(13) Uani 1 1 d . A 1
H33 H 0.7477 0.8073 0.0590 0.030 Uiso 1 1 calc R A 1
C34 C 0.9173(5) 0.8559(4) 0.2160(5) 0.0259(14) Uani 1 1 d . A 1
H34A H 0.8972 0.9137 0.2162 0.031 Uiso 1 1 calc R A 1
H34B H 0.9734 0.8486 0.1908 0.031 Uiso 1 1 calc R A 1
C35 C 0.9572(5) 0.8721(4) 0.3248(5) 0.0309(15) Uani 1 1 d . A 1
H35 H 0.9065 0.8947 0.3549 0.037 Uiso 1 1 calc R A 1
C36 C 1.0669(4) 0.9517(5) 0.3956(5) 0.0319(15) Uani 1 1 d . A 1
H36A H 1.0708 1.0077 0.3825 0.038 Uiso 1 1 calc R A 1
H36B H 1.0818 0.9787 0.4701 0.038 Uiso 1 1 calc R A 1
C37 C 0.8514(5) 0.5717(5) 0.3173(5) 0.0307(14) Uani 1 1 d . A 1
H37A H 0.9234 0.6182 0.3699 0.046 Uiso 1 1 calc R A 1
H37B H 0.8425 0.5068 0.3127 0.046 Uiso 1 1 calc R A 1
H37C H 0.7986 0.5991 0.3375 0.046 Uiso 1 1 calc R A 1
C38 C 0.8168(6) 0.2991(6) 0.3026(6) 0.051(2) Uani 1 1 d . A 1
H38A H 0.8512 0.3703 0.3572 0.076 Uiso 1 1 calc R A 1
H38B H 0.8155 0.2589 0.3353 0.076 Uiso 1 1 calc R A 1
H38C H 0.7436 0.2876 0.2574 0.076 Uiso 1 1 calc R A 1
C39 C 1.0786(9) 0.8313(9) 0.5647(8) 0.101(4) Uani 1 1 d . A 1
H39A H 1.0264 0.8552 0.5316 0.152 Uiso 1 1 calc R A 1
H39B H 1.1265 0.8856 0.6365 0.152 Uiso 1 1 calc R A 1
H39C H 1.0413 0.7746 0.5659 0.152 Uiso 1 1 calc R A 1
N14A N 0.7283(8) 0.7695(8) 0.3642(9) 0.035 Uani 0.50 1 d P A 1
N14B N 0.7186(10) 0.8069(15) 0.3203(16) 0.080 Uani 0.50 1 d P B 2
O14A O 0.6920(7) 0.7134(8) 0.3954(8) 0.058 Uani 0.50 1 d P A 1
O14B O 0.6795(12) 0.8363(10) 0.2523(15) 0.107 Uani 0.50 1 d P B 2

loop_
_atom_site_aniso_label
_atom_site_aniso_U_11
_atom_site_aniso_U_22
_atom_site_aniso_U_33
_atom_site_aniso_U_23
_atom_site_aniso_U_13
_atom_site_aniso_U_12
Cu1 0.0178(3) 0.0195(4) 0.0161(4) 0.0094(3) 0.0060(3) 0.0067(3)
Cu2 0.0182(3) 0.0183(4) 0.0200(4) 0.0091(3) 0.0065(3) 0.0067(3)
Cu3 0.0189(3) 0.0185(4) 0.0211(4) 0.0101(3) 0.0057(3) 0.0064(3)
Cu4 0.0184(3) 0.0236(4) 0.0246(4) 0.0127(3) 0.0086(3) 0.0104(3)
Cu5 0.0200(4) 0.0207(4) 0.0224(4) 0.0092(3) 0.0059(3) 0.0051(3)
Cu6 0.0188(3) 0.0198(4) 0.0222(4) 0.0103(3) 0.0089(3) 0.0079(3)
Cu7 0.0171(3) 0.0254(4) 0.0238(4) 0.0104(3) 0.0062(3) 0.0064(3)
N1 0.023(3) 0.034(3) 0.025(3) 0.013(3) 0.010(2) 0.009(2)
N2 0.021(3) 0.024(3) 0.025(3) 0.010(2) 0.005(2) 0.003(2)
N4 0.039(3) 0.022(3) 0.021(3) 0.014(2) 0.011(2) 0.010(2)
N5 0.022(3) 0.026(3) 0.035(3) 0.018(3) 0.016(2) 0.011(2)
N6 0.023(2) 0.027(3) 0.018(3) 0.012(2) 0.004(2) 0.002(2)
N7 0.024(3) 0.032(3) 0.023(3) 0.015(3) 0.016(2) 0.013(2)
N8 0.034(3) 0.044(4) 0.027(3) 0.018(3) 0.007(3) 0.013(3)
N9 0.023(2) 0.030(3) 0.027(3) 0.019(3) 0.011(2) 0.011(2)
N10 0.023(2) 0.020(3) 0.026(3) 0.010(2) 0.012(2) 0.001(2)
N11 0.018(2) 0.023(3) 0.028(3) 0.013(2) 0.013(2) 0.010(2)
N12 0.023(2) 0.021(3) 0.029(3) 0.015(2) 0.010(2) 0.005(2)
N13 0.035(3) 0.046(4) 0.026(3) 0.027(3) 0.012(3) 0.013(3)
O1 0.023(2) 0.028(2) 0.021(2) 0.010(2) 0.0111(18) 0.0044(18)
O2 0.0172(19) 0.025(2) 0.030(2) 0.011(2) 0.0072(18) 0.0086(17)
O3 0.025(2) 0.026(2) 0.023(2) 0.013(2) 0.0121(18) 0.0127(17)
O4 0.0198(19) 0.023(2) 0.022(2) 0.0130(19) 0.0085(17) 0.0095(16)
O5 0.0182(19) 0.022(2) 0.016(2) 0.0085(18) 0.0055(16) 0.0048(16)
O6 0.039(2) 0.034(3) 0.033(2) 0.021(2) 0.024(2) 0.020(2)
O7 0.040(3) 0.062(3) 0.032(3) 0.026(3) 0.021(2) 0.026(2)
O8 0.0198(19) 0.023(2) 0.023(2) 0.0126(19) 0.0070(17) 0.0075(16)
O9 0.026(2) 0.019(2) 0.024(2) 0.0081(19) 0.0103(18) 0.0084(17)
O10 0.024(2) 0.025(2) 0.019(2) 0.0126(19) 0.0086(18) 0.0073(17)
O11 0.0208(19) 0.021(2) 0.020(2) 0.0116(19) 0.0067(17) 0.0045(16)
O12 0.110(6) 0.217(10) 0.030(4) 0.039(5) -0.008(4) 0.047(6)
O13 0.038(3) 0.045(3) 0.046(3) 0.000(3) 0.026(3) 0.006(2)
O15 0.067(4) 0.085(5) 0.082(5) -0.037(4) 0.038(4) -0.023(4)
C1 0.019(3) 0.048(4) 0.024(3) 0.017(3) 0.008(3) 0.007(3)
C2 0.023(3) 0.034(4) 0.020(3) 0.008(3) 0.007(3) 0.003(3)
C3 0.029(3) 0.040(4) 0.026(4) 0.012(3) 0.011(3) 0.003(3)
C4 0.028(3) 0.047(4) 0.025(4) 0.011(3) 0.011(3) -0.001(3)
C5 0.037(4) 0.030(4) 0.025(3) 0.014(3) 0.010(3) 0.003(3)
C6 0.032(3) 0.025(4) 0.024(3) 0.007(3) 0.009(3) -0.003(3)
C7 0.023(3) 0.028(4) 0.019(3) 0.008(3) 0.004(3) 0.001(3)
C8 0.043(4) 0.048(5) 0.049(5) 0.021(4) 0.018(4) 0.001(3)
C9 0.038(4) 0.021(3) 0.030(4) 0.013(3) 0.007(3) 0.003(3)
C10 0.020(3) 0.039(4) 0.039(4) 0.017(3) 0.012(3) 0.013(3)
C11 0.025(3) 0.035(4) 0.030(4) 0.019(3) 0.013(3) 0.016(3)
C12 0.020(3) 0.040(4) 0.028(4) 0.014(3) 0.007(3) 0.010(3)
C13 0.030(3) 0.033(4) 0.032(4) 0.024(3) 0.021(3) 0.017(3)
C14 0.029(3) 0.029(3) 0.026(3) 0.020(3) 0.018(3) 0.017(3)
C15 0.027(3) 0.017(3) 0.023(3) 0.016(3) 0.013(3) 0.012(2)
C16 0.034(3) 0.022(3) 0.027(3) 0.015(3) 0.020(3) 0.013(3)
C17 0.039(4) 0.032(4) 0.033(4) 0.023(3) 0.023(3) 0.013(3)
C18 0.043(4) 0.024(3) 0.036(4) 0.018(3) 0.024(3) 0.018(3)
C19 0.032(3) 0.027(3) 0.031(3) 0.021(3) 0.020(3) 0.018(3)
C20 0.045(4) 0.023(3) 0.038(4) 0.014(3) 0.025(3) 0.014(3)
C21 0.028(3) 0.015(3) 0.023(3) 0.008(3) 0.009(3) 0.007(2)
C22 0.024(3) 0.029(4) 0.027(3) 0.011(3) 0.013(3) 0.010(3)
C23 0.022(3) 0.024(3) 0.040(4) 0.018(3) 0.016(3) 0.011(3)
C24 0.027(3) 0.016(3) 0.028(4) 0.007(3) 0.001(3) 0.000(2)
C25 0.012(3) 0.034(4) 0.025(3) 0.017(3) 0.005(2) 0.004(2)
C26 0.016(3) 0.027(3) 0.021(3) 0.014(3) 0.009(2) 0.006(2)
C27 0.019(3) 0.030(3) 0.017(3) 0.009(3) 0.007(2) 0.005(2)
C28 0.017(3) 0.033(4) 0.025(3) 0.014(3) 0.011(3) 0.012(3)
C29 0.029(3) 0.029(3) 0.033(4) 0.024(3) 0.017(3) 0.016(3)
C30 0.024(3) 0.028(3) 0.030(3) 0.017(3) 0.017(3) 0.014(3)
C31 0.016(3) 0.024(3) 0.022(3) 0.011(3) 0.011(2) 0.012(2)
C32 0.032(3) 0.041(4) 0.028(4) 0.021(3) 0.011(3) 0.014(3)
C33 0.030(3) 0.022(3) 0.026(3) 0.016(3) 0.010(3) 0.010(3)
C34 0.031(3) 0.024(3) 0.027(3) 0.018(3) 0.009(3) 0.011(3)
C35 0.025(3) 0.025(4) 0.038(4) 0.015(3) 0.013(3) 0.004(3)
C36 0.024(3) 0.030(4) 0.029(4) 0.014(3) 0.003(3) 0.002(3)
C37 0.031(3) 0.034(4) 0.030(4) 0.016(3) 0.016(3) 0.014(3)
C38 0.072(5) 0.072(6) 0.053(5) 0.049(5) 0.046(5) 0.045(5)
C39 0.158(10) 0.152(11) 0.074(7) 0.078(8) 0.081(8) 0.127(10)
N14A 0.029 0.020 0.031 0.001 0.010 -0.005
N14B 0.015 0.095 0.099 0.033 0.016 0.013
O14A 0.031 0.042 0.042 -0.014 0.004 0.007
O14B 0.087 0.074 0.166 0.045 0.087 0.027

loop_
_atom_type_symbol
_atom_type_description
_atom_type_scat_dispersion_real
_atom_type_scat_dispersion_imag
_atom_type_scat_source
C C 0.0033 0.0016 'International Tables Vol C Tables 4.2.6.8 and 6.1.1.4'
H H 0.0000 0.0000 'International Tables Vol C Tables 4.2.6.8 and 6.1.1.4'
N N 0.0061 0.0033 'International Tables Vol C Tables 4.2.6.8 and 6.1.1.4'
O O 0.0106 0.0060 'International Tables Vol C Tables 4.2.6.8 and 6.1.1.4'
Cu Cu 0.3201 1.2651 'International Tables Vol C Tables 4.2.6.8 and 6.1.1.4'

loop_
_geom_angle_atom_site_label_1
_geom_angle_atom_site_label_2
_geom_angle_atom_site_label_3
_geom_angle
_geom_angle_site_symmetry_3
N4 Cu1 N6 100.3(2) .
N4 Cu1 O4 171.34(18) .
N6 Cu1 O4 85.79(18) .
N4 Cu1 O5 85.50(18) .
N6 Cu1 O5 174.16(17) .
O4 Cu1 O5 88.37(15) .
N4 Cu1 O10 97.53(17) .
N6 Cu1 O10 91.11(17) .
O4 Cu1 O10 88.43(14) .
O5 Cu1 O10 88.70(14) .
N11 Cu2 O8 87.06(18) .
N11 Cu2 O10 169.47(18) .
O8 Cu2 O10 103.26(16) .
N11 Cu2 O11 90.96(18) .
O8 Cu2 O11 178.01(16) .
O10 Cu2 O11 78.71(15) .
N12 Cu3 O9 86.55(18) .
N12 Cu3 O10 167.71(19) .
O9 Cu3 O10 102.82(16) .
N12 Cu3 O11 91.32(18) .
O9 Cu3 O11 174.62(16) .
O10 Cu3 O11 78.63(16) .
N12 Cu3 O13 89.1(2) .
O9 Cu3 O13 93.63(16) .
O10 Cu3 O13 98.14(18) .
O11 Cu3 O13 91.27(16) .
N9 Cu4 O3 92.10(18) .
N9 Cu4 O2 86.47(18) .
O3 Cu4 O2 178.37(16) .
N9 Cu4 O4 169.58(18) .
O3 Cu4 O4 81.33(15) .
O2 Cu4 O4 99.97(16) .
N9 Cu4 N13 87.73(19) 2_765
O3 Cu4 N13 87.27(17) 2_765
O2 Cu4 N13 93.45(18) 2_765
O4 Cu4 N13 99.95(17) 2_765
N2 Cu5 O9 86.04(18) .
N2 Cu5 O1 90.47(18) .
O9 Cu5 O1 175.77(17) .
N2 Cu5 O5 169.43(18) .
O9 Cu5 O5 103.28(15) .
O1 Cu5 O5 80.00(15) .
N2 Cu5 O7 99.6(2) .
O9 Cu5 O7 90.78(16) .
O1 Cu5 O7 92.15(16) .
O5 Cu5 O7 85.39(16) .
N10 Cu6 O3 90.62(18) .
N10 Cu6 O8 86.35(18) .
O3 Cu6 O8 175.66(16) .
N10 Cu6 O4 168.57(18) .
O3 Cu6 O4 79.88(15) .
O8 Cu6 O4 102.78(15) .
N10 Cu6 O6 97.24(18) .
O3 Cu6 O6 88.61(15) .
O8 Cu6 O6 94.84(15) .
O4 Cu6 O6 88.93(15) .
O2 Cu7 N1 86.24(19) .
O2 Cu7 O1 174.30(18) .
N1 Cu7 O1 93.11(19) .
O2 Cu7 O5 99.19(15) .
N1 Cu7 O5 174.41(19) .
O1 Cu7 O5 81.62(15) .
O2 Cu7 O12 96.3(3) .
N1 Cu7 O12 93.8(3) .
O1 Cu7 O12 89.3(3) .
O5 Cu7 O12 84.3(2) .
C1 N1 C10 123.0(5) .
C1 N1 Cu7 126.0(4) .
C10 N1 Cu7 110.4(4) .
C9 N2 C36 120.9(5) .
C9 N2 Cu5 128.4(4) .
C36 N2 Cu5 110.7(4) .
N5 N4 Cu1 128.0(4) .
N13 N5 N4 175.7(6) .
N7 N6 Cu1 131.5(4) .
N8 N7 N6 176.2(6) .
C13 N9 C12 123.7(5) .
C13 N9 Cu4 125.7(4) .
C12 N9 Cu4 109.9(4) .
C21 N10 C22 122.2(5) .
C21 N10 Cu6 127.7(4) .
C22 N10 Cu6 110.1(4) .
C25 N11 C24 121.2(5) .
C25 N11 Cu2 128.1(4) .
C24 N11 Cu2 110.8(3) .
C33 N12 C34 121.6(5) .
C33 N12 Cu3 127.3(4) .
C34 N12 Cu3 111.0(3) .
N5 N13 Cu4 154.0(4) 2_765
C7 O1 Cu7 126.8(4) .
C7 O1 Cu5 129.2(4) .
Cu7 O1 Cu5 100.87(17) .
C11 O2 Cu7 109.1(3) .
C11 O2 Cu4 107.9(3) .
Cu7 O2 Cu4 134.0(2) .
C15 O3 Cu4 126.1(3) .
C15 O3 Cu6 129.2(3) .
Cu4 O3 Cu6 101.02(18) .
Cu1 O4 Cu4 111.80(18) .
Cu1 O4 Cu6 117.05(18) .
Cu4 O4 Cu6 97.76(16) .
Cu7 O5 Cu1 115.12(18) .
Cu7 O5 Cu5 97.47(15) .
Cu1 O5 Cu5 114.62(17) .
C38 O6 Cu6 123.9(4) .
C39 O7 Cu5 128.8(5) .
C23 O8 Cu2 110.0(3) .
C23 O8 Cu6 111.0(3) .
Cu2 O8 Cu6 116.86(18) .
C35 O9 Cu3 107.9(3) .
C35 O9 Cu5 110.9(3) .
Cu3 O9 Cu5 121.0(2) .
C37 O10 Cu2 123.3(3) .
C37 O10 Cu3 118.9(4) .
Cu2 O10 Cu3 101.72(17) .
C37 O10 Cu1 119.5(3) .
Cu2 O10 Cu1 92.78(16) .
Cu3 O10 Cu1 94.38(15) .
C31 O11 Cu3 128.8(3) .
C31 O11 Cu2 130.2(3) .
Cu3 O11 Cu2 100.82(17) .
N14A O13 Cu3 132.3(6) .
N1 C1 C2 124.7(6) .
N1 C1 H1 117.6 .
C2 C1 H1 117.6 .
C3 C2 C1 117.1(6) .
C3 C2 C7 117.0(6) .
C1 C2 C7 125.9(5) .
C4 C3 C2 123.7(6) .
C4 C3 H3 118.1 .
C2 C3 H3 118.1 .
C5 C4 C3 116.7(6) .
C5 C4 C8 122.4(7) .
C3 C4 C8 121.0(6) .
C4 C5 C6 124.4(7) .
C4 C5 H5 117.8 .
C6 C5 H5 117.8 .
C5 C6 C7 118.4(6) .
C5 C6 C9 118.3(6) .
C7 C6 C9 123.1(5) .
O1 C7 C6 120.7(5) .
O1 C7 C2 119.5(5) .
C6 C7 C2 119.8(5) .
N2 C9 C6 125.4(6) .
N2 C9 H9 117.3 .
C6 C9 H9 117.3 .
N1 C10 C11 104.3(5) .
N1 C10 H10A 110.9 .
C11 C10 H10A 110.9 .
N1 C10 H10B 110.9 .
C11 C10 H10B 110.9 .
H10A C10 H10B 108.9 .
O2 C11 C10 108.4(5) .
O2 C11 C12 107.0(5) .
C10 C11 C12 114.3(5) .
O2 C11 H11 109.0 .
C10 C11 H11 109.0 .
C12 C11 H11 109.0 .
N9 C12 C11 105.0(5) .
N9 C12 H12A 110.7 .
C11 C12 H12A 110.7 .
N9 C12 H12B 110.7 .
C11 C12 H12B 110.7 .
H12A C12 H12B 108.8 .
N9 C13 C14 124.6(5) .
N9 C13 H13 117.7 .
C14 C13 H13 117.7 .
C19 C14 C15 117.6(5) .
C19 C14 C13 117.2(5) .
C15 C14 C13 125.2(5) .
O3 C15 C16 120.5(5) .
O3 C15 C14 119.4(5) .
C16 C15 C14 120.0(5) .
C15 C16 C17 119.8(5) .
C15 C16 C21 124.4(5) .
C17 C16 C21 115.5(5) .
C18 C17 C16 121.7(6) .
C18 C17 H17 119.1 .
C16 C17 H17 119.1 .
C19 C18 C17 117.0(6) .
C19 C18 C20 121.3(5) .
C17 C18 C20 121.7(6) .
C18 C19 C14 123.7(5) .
C18 C19 H19 118.2 .
C14 C19 H19 118.2 .
N10 C21 C16 124.9(5) .
N10 C21 H21 117.5 .
C16 C21 H21 117.5 .
N10 C22 C23 108.6(5) .
N10 C22 H22A 110.0 .
C23 C22 H22A 110.0 .
N10 C22 H22B 110.0 .
C23 C22 H22B 110.0 .
H22A C22 H22B 108.4 .
O8 C23 C24 109.1(5) .
O8 C23 C22 110.2(4) .
C24 C23 C22 109.5(5) .
O8 C23 H23 109.3 .
C24 C23 H23 109.3 .
C22 C23 H23 109.3 .
N11 C24 C23 108.1(5) .
N11 C24 H24A 110.1 .
C23 C24 H24A 110.1 .
N11 C24 H24B 110.1 .
C23 C24 H24B 110.1 .
H24A C24 H24B 108.4 .
N11 C25 C26 125.6(5) .
N11 C25 H25 117.2 .
C26 C25 H25 117.2 .
C27 C26 C31 119.7(5) .
C27 C26 C25 116.8(5) .
C31 C26 C25 123.3(5) .
C28 C27 C26 123.2(5) .
C28 C27 H27 118.4 .
C26 C27 H27 118.4 .
C27 C28 C29 116.5(5) .
C27 C28 C32 122.8(5) .
C29 C28 C32 120.8(5) .
C28 C29 C30 123.1(5) .
C28 C29 H29 118.5 .
C30 C29 H29 118.5 .
C31 C30 C29 119.0(5) .
C31 C30 C33 124.6(5) .
C29 C30 C33 116.1(5) .
O11 C31 C30 120.7(5) .
O11 C31 C26 120.8(5) .
C30 C31 C26 118.5(5) .
N12 C33 C30 125.0(5) .
N12 C33 H33 117.5 .
C30 C33 H33 117.5 .
N12 C34 C35 106.9(5) .
N12 C34 H34A 110.3 .
C35 C34 H34A 110.3 .
N12 C34 H34B 110.3 .
C35 C34 H34B 110.3 .
H34A C34 H34B 108.6 .
O9 C35 C34 109.6(5) .
O9 C35 C36 110.0(5) .
C34 C35 C36 110.9(5) .
O9 C35 H35 108.8 .
C34 C35 H35 108.8 .
C36 C35 H35 108.8 .
N2 C36 C35 107.1(5) .
N2 C36 H36A 110.3 .
C35 C36 H36A 110.3 .
N2 C36 H36B 110.3 .
C35 C36 H36B 110.3 .
H36A C36 H36B 108.5 .
O13 N14A O15 119.3(11) .
O13 N14A O14A 116.4(10) .
O15 N14A O14A 123.7(11) .

loop_
_geom_bond_atom_site_label_1
_geom_bond_atom_site_label_2
_geom_bond_distance
_geom_bond_site_symmetry_2
Cu1 N4 1.957(5) .
Cu1 N6 1.967(5) .
Cu1 O4 1.974(4) .
Cu1 O5 1.999(4) .
Cu1 O10 2.376(4) .
Cu2 N11 1.905(5) .
Cu2 O8 1.935(4) .
Cu2 O10 1.945(4) .
Cu2 O11 1.959(4) .
Cu3 N12 1.920(5) .
Cu3 O9 1.947(4) .
Cu3 O10 1.948(4) .
Cu3 O11 1.959(4) .
Cu3 O13 2.391(5) .
Cu4 N9 1.921(5) .
Cu4 O3 1.923(4) .
Cu4 O2 1.925(4) .
Cu4 O4 1.980(4) .
Cu4 N13 2.449(5) 2_765
Cu5 N2 1.911(5) .
Cu5 O9 1.948(4) .
Cu5 O1 1.955(4) .
Cu5 O5 2.013(4) .
Cu5 O7 2.310(5) .
Cu6 N10 1.915(5) .
Cu6 O3 1.962(4) .
Cu6 O8 1.963(4) .
Cu6 O4 2.000(4) .
Cu6 O6 2.327(4) .
Cu7 O2 1.915(4) .
Cu7 N1 1.917(5) .
Cu7 O1 1.930(4) .
Cu7 O5 1.972(4) .
Cu7 O12 2.367(7) .
N1 C1 1.282(7) .
N1 C10 1.480(8) .
N2 C9 1.277(7) .
N2 C36 1.469(8) .
N4 N5 1.197(7) .
N5 N13 1.152(7) .
N6 N7 1.185(7) .
N7 N8 1.172(7) .
N9 C13 1.263(7) .
N9 C12 1.471(7) .
N10 C21 1.288(7) .
N10 C22 1.466(7) .
N11 C25 1.303(7) .
N11 C24 1.480(7) .
N12 C33 1.285(7) .
N12 C34 1.476(7) .
N13 Cu4 2.449(5) 2_765
O1 C7 1.349(7) .
O2 C11 1.440(7) .
O3 C15 1.346(7) .
O6 C38 1.420(8) .
O7 C39 1.384(10) .
O8 C23 1.449(7) .
O9 C35 1.437(7) .
O10 C37 1.443(7) .
O11 C31 1.336(6) .
O13 N14A 1.211(12) .
O15 N14A 1.283(12) .
C1 C2 1.435(9) .
C1 H1 0.9500 .
C2 C3 1.406(8) .
C2 C7 1.439(8) .
C3 C4 1.399(10) .
C3 H3 0.9500 .
C4 C5 1.365(9) .
C4 C8 1.498(9) .
C5 C6 1.391(8) .
C5 H5 0.9500 .
C6 C7 1.416(9) .
C6 C9 1.458(9) .
C8 H8A 0.9800 .
C8 H8B 0.9800 .
C8 H8C 0.9800 .
C9 H9 0.9500 .
C10 C11 1.516(8) .
C10 H10A 0.9900 .
C10 H10B 0.9900 .
C11 C12 1.526(8) .
C11 H11 1.0000 .
C12 H12A 0.9900 .
C12 H12B 0.9900 .
C13 C14 1.457(8) .
C13 H13 0.9500 .
C14 C19 1.406(8) .
C14 C15 1.416(7) .
C15 C16 1.394(8) .
C16 C17 1.403(8) .
C16 C21 1.459(8) .
C17 C18 1.398(8) .
C17 H17 0.9500 .
C18 C19 1.385(8) .
C18 C20 1.518(8) .
C19 H19 0.9500 .
C20 H20A 0.9800 .
C20 H20B 0.9800 .
C20 H20C 0.9800 .
C21 H21 0.9500 .
C22 C23 1.521(8) .
C22 H22A 0.9900 .
C22 H22B 0.9900 .
C23 C24 1.514(9) .
C23 H23 1.0000 .
C24 H24A 0.9900 .
C24 H24B 0.9900 .
C25 C26 1.447(8) .
C25 H25 0.9500 .
C26 C27 1.399(8) .
C26 C31 1.422(8) .
C27 C28 1.384(8) .
C27 H27 0.9500 .
C28 C29 1.399(8) .
C28 C32 1.499(8) .
C29 C30 1.417(8) .
C29 H29 0.9500 .
C30 C31 1.412(8) .
C30 C33 1.451(8) .
C32 H32A 0.9800 .
C32 H32B 0.9800 .
C32 H32C 0.9800 .
C33 H33 0.9500 .
C34 C35 1.510(9) .
C34 H34A 0.9900 .
C34 H34B 0.9900 .
C35 C36 1.518(8) .
C35 H35 1.0000 .
C36 H36A 0.9900 .
C36 H36B 0.9900 .
C37 H37A 0.9800 .
C37 H37B 0.9800 .
C37 H37C 0.9800 .
C38 H38A 0.9800 .
C38 H38B 0.9800 .
C38 H38C 0.9800 .
C39 H39A 0.9800 .
C39 H39B 0.9800 .
C39 H39C 0.9800 .
N14A O14A 1.305(15) .
N14B O14B 1.34(2) .
